data_7040052
loop_
_publ_author_name
'Petzold, Holm'
'Djomgoue, Paul'
'H\"orner, Gerald'
'Speck, J Matth\"aus'
'R\"uffer, Tobias'
'Schaarschmidt, Dieter'

_publ_section_title
;
 (1)H NMR spectroscopic elucidation in solution of the kinetics and
 thermodynamics of spin crossover for an exceptionally robust Fe(2+)
 complex.
;
_journal_issue 35
_journal_name_full 'Dalton transactions (Cambridge, England : 2003)'
_journal_page_first 13798
_journal_page_last 13809
_journal_paper_doi 10.1039/c6dt01895e
_journal_volume 45
_journal_year 2016
_chemical_formula_moiety '2(C34 H34 Fe N6), 4(B F4), C2 H3 N'
_chemical_formula_sum 'C70 H71 B4 F16 Fe2 N13'
_chemical_formula_weight 1553.34
_chemical_name_systematic
;
 ?
;
_space_group_crystal_system monoclinic
_space_group_IT_number 14
_space_group_name_Hall '-P 2ybc'
_space_group_name_H-M_alt 'P 1 21/c 1'
_symmetry_space_group_name_Hall '-P 2ybc'
_symmetry_space_group_name_H-M 'P 1 21/c 1'
_atom_sites_solution_hydrogens geom
_audit_creation_method SHELXL-2013
_audit_update_record
;
2016-04-06 deposited with the CCDC.
2016-07-27 downloaded from the CCDC.
;
_cell_angle_alpha 90
_cell_angle_beta 101.469(10)
_cell_angle_gamma 90
_cell_formula_units_Z 4
_cell_length_a 14.2146(12)
_cell_length_b 26.2737(19)
_cell_length_c 22.698(3)
_cell_measurement_reflns_used 2599
_cell_measurement_temperature 110
_cell_measurement_theta_max 61.7580
_cell_measurement_theta_min 3.8120
_cell_volume 8307.8(15)
_computing_cell_refinement
;
CrysAlisPro, Agilent Technologies,
Version 1.171.37.31 (release 14-01-2014 CrysAlis171 .NET)
(compiled Jan 14 2014,18:38:05)
;
_computing_data_collection
;
CrysAlisPro, Agilent Technologies,
Version 1.171.37.31 (release 14-01-2014 CrysAlis171 .NET)
(compiled Jan 14 2014,18:38:05)
;
_computing_data_reduction
;
CrysAlisPro, Agilent Technologies,
Version 1.171.37.31 (release 14-01-2014 CrysAlis171 .NET)
(compiled Jan 14 2014,18:38:05)
;
_computing_structure_refinement 'SHELXL-2013 (Sheldrick, 2013)'
_computing_structure_solution 'SHELXS-2013 (Sheldrick, 2013)'
_diffrn_ambient_temperature 110
_diffrn_measured_fraction_theta_full 0.973
_diffrn_measured_fraction_theta_max 0.973
_diffrn_measurement_device_type 'oxford gemini s'
_diffrn_measurement_method '\w scans'
_diffrn_radiation_type CuK\a
_diffrn_radiation_wavelength 1.54184
_diffrn_reflns_av_R_equivalents 0.0693
_diffrn_reflns_av_unetI/netI 0.1059
_diffrn_reflns_Laue_measured_fraction_full 0.973
_diffrn_reflns_Laue_measured_fraction_max 0.973
_diffrn_reflns_limit_h_max 16
_diffrn_reflns_limit_h_min -16
_diffrn_reflns_limit_k_max 30
_diffrn_reflns_limit_k_min -26
_diffrn_reflns_limit_l_max 26
_diffrn_reflns_limit_l_min -26
_diffrn_reflns_number 24177
_diffrn_reflns_point_group_measured_fraction_full 0.973
_diffrn_reflns_point_group_measured_fraction_max 0.973
_diffrn_reflns_theta_full 62.000
_diffrn_reflns_theta_max 61.996
_diffrn_reflns_theta_min 3.172
_diffrn_standards_decay_% 4
_diffrn_standards_interval_count 50
_diffrn_standards_interval_time 50
_diffrn_standards_number 2
_exptl_absorpt_coefficient_mu 3.501
_exptl_absorpt_correction_T_max 1.00000
_exptl_absorpt_correction_T_min 0.38175
_exptl_absorpt_correction_type multi-scan
_exptl_absorpt_process_details
;
CrysAlisPro, Agilent Technologies,
Version 1.171.37.31 (release 14-01-2014 CrysAlis171 .NET)
(compiled Jan 14 2014,18:38:05)
Empirical absorption correction using spherical harmonics,
 implemented in SCALE3 ABSPACK scaling algorithm.
;
_exptl_crystal_colour purple
_exptl_crystal_density_diffrn 1.242
_exptl_crystal_description plate
_exptl_crystal_F_000 3192
_exptl_crystal_size_max 0.48
_exptl_crystal_size_mid 0.22
_exptl_crystal_size_min 0.05
_refine_diff_density_max 0.758
_refine_diff_density_min -0.498
_refine_diff_density_rms 0.075
_refine_ls_extinction_method none
_refine_ls_goodness_of_fit_ref 0.923
_refine_ls_hydrogen_treatment constr
_refine_ls_matrix_type full
_refine_ls_number_parameters 1039
_refine_ls_number_reflns 12715
_refine_ls_number_restraints 1131
_refine_ls_restrained_S_all 0.921
_refine_ls_R_factor_all 0.1405
_refine_ls_R_factor_gt 0.0851
_refine_ls_shift/su_max 0.002
_refine_ls_shift/su_mean 0.000
_refine_ls_structure_factor_coef Fsqd
_refine_ls_weighting_details 'w=1/[\s^2^(Fo^2^)+(0.1152P)^2^] where P=(Fo^2^+2Fc^2^)/3'
_refine_ls_weighting_scheme calc
_refine_ls_wR_factor_gt 0.2101
_refine_ls_wR_factor_ref 0.2481
_reflns_Friedel_coverage 0.000
_reflns_number_gt 6452
_reflns_number_total 12715
_reflns_threshold_expression 'I > 2\s(I)'
_cod_data_source_file c6dt01895e2.cif
_cod_data_source_block shelx
_cod_depositor_comments 'Adding full bibliography for 7040051--7040055.cif.'
_cod_original_cell_volume 8307.7(13)
_cod_database_code 7040052
_shelx_space_group_comment
;
The symmetry employed for this shelxl refinement is uniquely defined
by the following loop, which should always be used as a source of
symmetry information in preference to the above space-group names.
They are only intended as comments.
;
_shelxl_version_number 2013-4

loop_
_space_group_symop_operation_xyz
'x, y, z'
'-x, y+1/2, -z+1/2'
'-x, -y, -z'
'x, -y-1/2, z-1/2'

loop_
_atom_site_label
_atom_site_type_symbol
_atom_site_fract_x
_atom_site_fract_y
_atom_site_fract_z
_atom_site_U_iso_or_equiv
_atom_site_adp_type
_atom_site_occupancy
_atom_site_site_symmetry_order
_atom_site_calc_flag
_atom_site_refinement_flags_posn
_atom_site_refinement_flags_adp
_atom_site_refinement_flags_occupancy
_atom_site_disorder_assembly
_atom_site_disorder_group
C10 C 0.9743(5) 0.5587(2) 0.3270(3) 0.0627(18) Uani 1 1 d . U . . .
H1 H 0.9700 0.5940 0.3280 0.075 Uiso 1 1 calc R U . . .
C11 C 0.8925(4) 0.5288(2) 0.3273(3) 0.0521(15) Uani 1 1 d . U . . .
C21 C 0.9598(5) 0.2813(3) 0.2734(4) 0.0636(16) Uani 1 1 d . U . . .
C20 C 0.9184(5) 0.3124(2) 0.2193(4) 0.0690(18) Uani 1 1 d . U . . .
H4A H 0.8491 0.3137 0.2146 0.083 Uiso 1 1 calc R U . . .
H4B H 0.9336 0.2968 0.1837 0.083 Uiso 1 1 calc R U . . .
C29 C 1.0398(4) 0.3243(3) 0.4227(4) 0.0616(15) Uani 1 1 d . U . . .
C69 C 0.1890(6) 0.7409(4) 0.5124(4) 0.099(3) Uani 1 1 d . U . . .
C32 C 1.0549(5) 0.4092(3) 0.4493(3) 0.0682(18) Uani 1 1 d . U . . .
H6 H 1.0522 0.4435 0.4392 0.082 Uiso 1 1 calc R U . . .
N13 N 0.2126(6) 0.7202(3) 0.5569(4) 0.122(3) Uani 1 1 d . U . . .
C16 C 0.8323(4) 0.4410(2) 0.3260(3) 0.0513(14) Uani 1 1 d . U . . .
C7 C 1.1558(4) 0.4504(2) 0.3271(3) 0.0608(17) Uani 1 1 d . U . . .
H8A H 1.2006 0.4665 0.3058 0.073 Uiso 1 1 calc R U . . .
H8B H 1.1868 0.4473 0.3691 0.073 Uiso 1 1 calc R U . . .
C56 C 0.3800(6) 0.5130(3) 0.1604(3) 0.0723(19) Uani 1 1 d . U . . .
H9 H 0.3197 0.4978 0.1542 0.087 Uiso 1 1 calc R U . . .
C57 C 0.4613(6) 0.4838(3) 0.1609(4) 0.078(2) Uani 1 1 d . U . . .
H10 H 0.4552 0.4487 0.1556 0.094 Uiso 1 1 calc R U . . .
C60 C 0.6438(6) 0.4821(3) 0.1655(3) 0.078(2) Uani 1 1 d . U . . .
H11 H 0.6464 0.4471 0.1597 0.093 Uiso 1 1 calc R U . . .
C62 C 0.7247(5) 0.5638(3) 0.1784(3) 0.0643(17) Uani 1 1 d . U . . .
C59 C 0.5540(5) 0.5587(2) 0.1778(3) 0.0573(15) Uani 1 1 d . U . . .
C6 C 1.0514(5) 0.3643(3) 0.2027(4) 0.0665(17) Uani 1 1 d . U . . .
H020 H 1.0812 0.3311 0.2141 0.080 Uiso 1 1 calc R U . . .
C61 C 0.7231(6) 0.5095(3) 0.1702(3) 0.079(2) Uani 1 1 d . U . . .
H021 H 0.7802 0.4930 0.1681 0.094 Uiso 1 1 calc R U . . .
C12 C 0.9046(4) 0.4759(2) 0.3228(3) 0.0490(14) Uani 1 1 d . U . . .
C36 C 0.4238(5) 0.6621(2) 0.3708(3) 0.0576(16) Uani 1 1 d . U . . .
H02A H 0.4712 0.6840 0.3952 0.069 Uiso 1 1 calc R U . . .
H02B H 0.4416 0.6271 0.3809 0.069 Uiso 1 1 calc R U . . .
C52 C 0.4166(5) 0.6733(3) 0.0009(3) 0.0627(17) Uani 1 1 d . U . . .
H030 H 0.3962 0.6532 -0.0330 0.075 Uiso 1 1 calc R U . . .
C58 C 0.5522(6) 0.5060(3) 0.1691(3) 0.0704(18) Uani 1 1 d . U . . .
C18 C 0.6949(5) 0.3711(3) 0.3340(3) 0.0649(19) Uani 1 1 d . U . . .
H035 H 0.6492 0.3461 0.3361 0.078 Uiso 1 1 calc R U . . .
C55 C 0.3892(5) 0.5652(2) 0.1694(3) 0.0576(16) Uani 1 1 d . U . . .
C25 C 1.0162(5) 0.2890(3) 0.3761(4) 0.0683(17) Uani 1 1 d . U . . .
C15 C 0.7398(4) 0.4586(2) 0.3319(3) 0.0556(16) Uani 1 1 d . U . . .
C8 C 1.0670(4) 0.4827(2) 0.3217(3) 0.0525(15) Uani 1 1 d . U . . .
C19 C 0.7878(5) 0.3567(2) 0.3285(3) 0.0593(17) Uani 1 1 d . U . . .
H40 H 0.8024 0.3222 0.3280 0.071 Uiso 1 1 calc R U . . .
C28 C 1.0639(5) 0.3078(3) 0.4834(4) 0.0697(18) Uani 1 1 d . U . . .
C17 C 0.6704(5) 0.4216(3) 0.3362(3) 0.0634(18) Uani 1 1 d . U . . .
H42 H 0.6091 0.4311 0.3404 0.076 Uiso 1 1 calc R U . . .
C67 C 0.5692(5) 0.6164(2) 0.3180(3) 0.0639(18) Uani 1 1 d . U . . .
H04A H 0.6289 0.6113 0.3052 0.096 Uiso 1 1 calc R U . . .
H04B H 0.5291 0.5870 0.3078 0.096 Uiso 1 1 calc R U . . .
H04C H 0.5814 0.6214 0.3608 0.096 Uiso 1 1 calc R U . . .
C53 C 0.4360(4) 0.6516(3) 0.0581(3) 0.0564(15) Uani 1 1 d . U . . .
H43 H 0.4296 0.6165 0.0611 0.068 Uiso 1 1 calc R U . . .
C35 C 0.4235(5) 0.6714(2) 0.3045(3) 0.0567(15) Uani 1 1 d . U . . .
H046 H 0.4078 0.7073 0.2963 0.068 Uiso 1 1 calc R U . . .
C64 C 0.8065(6) 0.5955(3) 0.1827(4) 0.080(2) Uani 1 1 d . U . . .
H047 H 0.8661 0.5815 0.1811 0.095 Uiso 1 1 calc R U . . .
C37 C 0.3250(5) 0.6729(3) 0.3848(3) 0.0623(17) Uani 1 1 d . U . . .
H04D H 0.3261 0.6661 0.4269 0.075 Uiso 1 1 calc R U . . .
H04E H 0.3088 0.7085 0.3771 0.075 Uiso 1 1 calc R U . . .
C54 C 0.3112(5) 0.6047(2) 0.1652(3) 0.0640(17) Uani 1 1 d . U . . .
H05A H 0.2874 0.6137 0.1235 0.077 Uiso 1 1 calc R U . . .
H05B H 0.2581 0.5911 0.1813 0.077 Uiso 1 1 calc R U . . .
C9 C 1.0612(5) 0.5358(2) 0.3252(3) 0.0589(16) Uani 1 1 d . U . . .
H052 H 1.1157 0.5557 0.3262 0.071 Uiso 1 1 calc R U . . .
C33 C 1.2021(4) 0.3603(2) 0.3287(3) 0.0666(19) Uani 1 1 d . U . . .
H05C H 1.1835 0.3274 0.3118 0.100 Uiso 1 1 calc R U . . .
H05D H 1.2059 0.3592 0.3714 0.100 Uiso 1 1 calc R U . . .
H05E H 1.2636 0.3693 0.3204 0.100 Uiso 1 1 calc R U . . .
C48 C 0.4760(4) 0.8094(2) 0.0478(3) 0.0582(16) Uani 1 1 d . U . . .
H055 H 0.4641 0.8276 0.0119 0.070 Uiso 1 1 calc R U . . .
C51 C 0.4283(4) 0.7258(3) -0.0048(3) 0.0586(16) Uani 1 1 d . U . . .
H057 H 0.4160 0.7409 -0.0426 0.070 Uiso 1 1 calc R U . . .
C31 C 1.0805(6) 0.3963(3) 0.5109(4) 0.082(2) Uani 1 1 d . U . . .
H70 H 1.0946 0.4214 0.5402 0.098 Uiso 1 1 calc R U . . .
C30 C 1.0840(6) 0.3440(3) 0.5267(4) 0.079(2) Uani 1 1 d . U . . .
H71 H 1.1002 0.3344 0.5669 0.095 Uiso 1 1 calc R U . . .
C27 C 1.0629(5) 0.2538(3) 0.4925(4) 0.082(2) Uani 1 1 d . U . . .
H72 H 1.0796 0.2414 0.5315 0.098 Uiso 1 1 calc R U . . .
C26 C 1.0390(5) 0.2202(3) 0.4472(5) 0.086(2) Uani 1 1 d . U . . .
H73 H 1.0389 0.1856 0.4558 0.104 Uiso 1 1 calc R U . . .
C22 C 0.9564(5) 0.2282(3) 0.2787(4) 0.0753(19) Uani 1 1 d . U . . .
H74 H 0.9355 0.2079 0.2450 0.090 Uiso 1 1 calc R U . . .
C66 C 0.7079(5) 0.6677(3) 0.1939(3) 0.0650(18) Uani 1 1 d . U . . .
H75 H 0.7042 0.7025 0.2004 0.078 Uiso 1 1 calc R U . . .
C65 C 0.7968(5) 0.6466(3) 0.1892(4) 0.080(2) Uani 1 1 d . U . . .
H76 H 0.8496 0.6678 0.1905 0.096 Uiso 1 1 calc R U . . .
C46 C 0.5055(4) 0.7566(2) 0.1555(3) 0.0451(13) Uani 1 1 d . U . . .
C45 C 0.5248(4) 0.8096(2) 0.1555(3) 0.0458(13) Uani 1 1 d . U . . .
C47 C 0.5085(4) 0.8343(2) 0.0986(3) 0.0528(14) Uani 1 1 d . U . . .
H79 H 0.5211 0.8689 0.0970 0.063 Uiso 1 1 calc R U . . .
C63 C 0.6407(5) 0.5877(2) 0.1831(3) 0.0526(14) Uani 1 1 d . U . . .
C50 C 0.4746(4) 0.7299(2) 0.1016(3) 0.0483(13) Uani 1 1 d . U . . .
C42 C 0.5572(4) 0.7472(2) 0.2577(3) 0.0516(14) Uani 1 1 d . U . . .
C41 C 0.5806(4) 0.7080(2) 0.3058(3) 0.0539(15) Uani 1 1 d . U . . .
H10A H 0.5680 0.7214 0.3433 0.065 Uiso 1 1 calc R U . . .
H10B H 0.6480 0.6991 0.3117 0.065 Uiso 1 1 calc R U . . .
C44 C 0.5610(4) 0.8304(2) 0.2131(3) 0.0525(14) Uani 1 1 d . U . . .
H103 H 0.5734 0.8652 0.2167 0.063 Uiso 1 1 calc R U . . .
C24 C 1.0140(5) 0.2366(2) 0.3863(4) 0.0698(18) Uani 1 1 d . U . . .
C23 C 0.9852(5) 0.2063(3) 0.3356(4) 0.078(2) Uani 1 1 d . U . . .
H105 H 0.9850 0.1710 0.3397 0.093 Uiso 1 1 calc R U . . .
C49 C 0.4581(4) 0.7549(2) 0.0460(3) 0.0530(14) Uani 1 1 d . U . . .
C43 C 0.5781(4) 0.8010(2) 0.2630(3) 0.0519(14) Uani 1 1 d . U . . .
H121 H 0.6030 0.8153 0.3003 0.062 Uiso 1 1 calc R U . . .
C1 C 1.1184(5) 0.4040(3) 0.2344(3) 0.0620(16) Uani 1 1 d . U . . .
H122 H 1.0892 0.4373 0.2230 0.074 Uiso 1 1 calc R U . . .
C2 C 1.2157(5) 0.4021(2) 0.2121(3) 0.0619(17) Uani 1 1 d . U . . .
H12A H 1.2566 0.4297 0.2305 0.074 Uiso 1 1 calc R U . . .
H12B H 1.2481 0.3703 0.2247 0.074 Uiso 1 1 calc R U . . .
C5 C 1.0382(5) 0.3686(3) 0.1349(4) 0.075(2) Uani 1 1 d . U . . .
H12C H 1.0071 0.4007 0.1217 0.090 Uiso 1 1 calc R U . . .
H12D H 0.9972 0.3413 0.1160 0.090 Uiso 1 1 calc R U . . .
C40 C 0.3479(5) 0.6407(3) 0.2645(3) 0.0570(15) Uani 1 1 d . U . . .
H140 H 0.3641 0.6047 0.2723 0.068 Uiso 1 1 calc R U . . .
C39 C 0.2484(5) 0.6494(2) 0.2805(3) 0.0585(16) Uani 1 1 d . U . . .
H14E H 0.2282 0.6842 0.2708 0.070 Uiso 1 1 calc R U . . .
H14F H 0.2019 0.6269 0.2566 0.070 Uiso 1 1 calc R U . . .
C38 C 0.2506(5) 0.6398(3) 0.3463(3) 0.0638(17) Uani 1 1 d . U . . .
H14G H 0.2654 0.6043 0.3554 0.077 Uiso 1 1 calc R U . . .
H14H H 0.1880 0.6469 0.3552 0.077 Uiso 1 1 calc R U . . .
C4 C 1.1348(5) 0.3659(3) 0.1156(4) 0.079(2) Uani 1 1 d . U . . .
H14C H 1.1639 0.3329 0.1263 0.095 Uiso 1 1 calc R U . . .
H14D H 1.1252 0.3694 0.0722 0.095 Uiso 1 1 calc R U . . .
C3 C 1.2002(5) 0.4066(3) 0.1448(3) 0.0701(19) Uani 1 1 d . U . . .
H14A H 1.1727 0.4396 0.1324 0.084 Uiso 1 1 calc R U . . .
H14B H 1.2613 0.4040 0.1323 0.084 Uiso 1 1 calc R U . . .
C68 C 0.2926(5) 0.6953(3) 0.1746(3) 0.0642(18) Uani 1 1 d . U . . .
H16A H 0.2974 0.6998 0.1334 0.096 Uiso 1 1 calc R U . . .
H16B H 0.3163 0.7251 0.1972 0.096 Uiso 1 1 calc R U . . .
H16C H 0.2266 0.6899 0.1770 0.096 Uiso 1 1 calc R U . . .
C13 C 0.7990(5) 0.5460(3) 0.3330(3) 0.0619(17) Uani 1 1 d . U . . .
H190 H 0.7873 0.5807 0.3358 0.074 Uiso 1 1 calc R U . . .
C14 C 0.7279(5) 0.5123(2) 0.3344(3) 0.0607(17) Uani 1 1 d . U . . .
H191 H 0.6678 0.5248 0.3371 0.073 Uiso 1 1 calc R U . . .
C34 C 0.8870(4) 0.4010(3) 0.1907(3) 0.0653(18) Uani 1 1 d . U . . .
H20A H 0.8313 0.4026 0.2086 0.098 Uiso 1 1 calc R U . . .
H20B H 0.8689 0.3889 0.1501 0.098 Uiso 1 1 calc R U . . .
H20C H 0.9147 0.4343 0.1906 0.098 Uiso 1 1 calc R U . . .
B1 B 0.8625(7) 0.7241(3) 0.3261(4) 0.080(2) Uani 1 1 d D U . . .
B2 B 0.3681(6) 0.8163(3) 0.3301(4) 0.070(2) Uani 1 1 d D U . . .
N1 N 1.1294(4) 0.3989(2) 0.3014(3) 0.0583(13) Uani 1 1 d . U . . .
N6 N 1.0347(3) 0.37583(19) 0.4052(3) 0.0585(13) Uani 1 1 d . U . . .
N5 N 0.9922(3) 0.3105(2) 0.3206(3) 0.0596(13) Uani 1 1 d . U . . .
N2 N 0.9892(3) 0.45346(19) 0.3186(2) 0.0522(12) Uani 1 1 d . U . . .
N3 N 0.8554(3) 0.39020(18) 0.3242(2) 0.0534(13) Uani 1 1 d . U . . .
N4 N 0.9584(3) 0.36575(18) 0.2259(3) 0.0571(13) Uani 1 1 d . U . . .
N11 N 0.4762(4) 0.58744(19) 0.1804(2) 0.0550(12) Uani 1 1 d . U . . .
N7 N 0.5202(3) 0.66185(18) 0.2876(2) 0.0464(11) Uani 1 1 d . U . . .
N10 N 0.3499(4) 0.65070(18) 0.1997(2) 0.0513(12) Uani 1 1 d . U . . .
N8 N 0.5187(3) 0.72766(18) 0.2048(2) 0.0474(11) Uani 1 1 d . U . . .
C70 C 0.1585(7) 0.7690(5) 0.4568(5) 0.145(5) Uani 1 1 d . U . . .
H70A H 0.1474 0.8039 0.4658 0.217 Uiso 1 1 calc R U . . .
H70B H 0.1003 0.7544 0.4344 0.217 Uiso 1 1 calc R U . . .
H70C H 0.2077 0.7672 0.4333 0.217 Uiso 1 1 calc R U . . .
N12 N 0.6288(4) 0.6398(2) 0.1895(2) 0.0565(13) Uani 1 1 d . U . . .
F1 F 0.8510(5) 0.67342(17) 0.3230(2) 0.124(2) Uani 1 1 d D U . . .
F2 F 0.7966(4) 0.7393(2) 0.3626(3) 0.1179(17) Uani 1 1 d D U . . .
F3 F 0.8379(3) 0.74744(15) 0.27162(19) 0.0812(12) Uani 1 1 d D U . . .
F4 F 0.9500(3) 0.74016(18) 0.3564(2) 0.1030(16) Uani 1 1 d D U . . .
F5 F 0.4452(3) 0.78822(14) 0.36035(17) 0.0660(10) Uani 1 1 d D U . . .
F6 F 0.3995(5) 0.86350(17) 0.3174(3) 0.1233(19) Uani 1 1 d D U . . .
F7 F 0.3006(3) 0.8206(2) 0.3648(2) 0.1181(19) Uani 1 1 d D U . . .
F8 F 0.3296(3) 0.79178(16) 0.27641(17) 0.0803(12) Uani 1 1 d D U . . .
B3 B 0.0650(13) 0.5399(7) 0.1621(9) 0.087(5) Uani 0.472(8) 1 d D U P A 1
F9 F 0.0818(12) 0.5280(8) 0.1058(7) 0.141(6) Uani 0.472(8) 1 d D U P A 1
F10 F 0.1450(6) 0.5255(3) 0.2031(5) 0.085(3) Uani 0.472(8) 1 d D U P A 1
F11 F 0.0493(14) 0.5902(5) 0.1688(8) 0.113(6) Uani 0.472(8) 1 d D U P A 1
F12 F -0.0149(17) 0.5124(10) 0.1698(13) 0.089(6) Uani 0.472(8) 1 d D U P A 1
B3' B 0.0435(10) 0.5521(6) 0.1440(7) 0.064(3) Uani 0.528(8) 1 d D U P A 2
F9' F -0.0028(7) 0.5808(3) 0.0957(4) 0.096(3) Uani 0.528(8) 1 d D U P A 2
F10' F 0.1233(7) 0.5317(4) 0.1292(6) 0.091(4) Uani 0.528(8) 1 d D U P A 2
F11' F 0.0591(14) 0.5835(4) 0.1938(5) 0.086(4) Uani 0.528(8) 1 d D U P A 2
F12' F -0.0159(16) 0.5124(9) 0.1547(11) 0.079(5) Uani 0.528(8) 1 d D U P A 2
N9 N 0.4631(3) 0.67792(19) 0.1084(2) 0.0481(11) Uani 1 1 d . U . . .
B4 B 0.5910(11) 0.9956(6) 0.1589(8) 0.082(5) Uani 0.504(10) 1 d D U P B 1
F13 F 0.6040(14) 0.9462(5) 0.1444(10) 0.077(5) Uani 0.504(10) 1 d D U P B 1
F14 F 0.5011(8) 1.0089(5) 0.1648(9) 0.146(6) Uani 0.504(10) 1 d D U P B 1
F15 F 0.6586(6) 1.0159(3) 0.2036(5) 0.084(3) Uani 0.504(10) 1 d D U P B 1
F16 F 0.5960(12) 1.0233(5) 0.1085(6) 0.147(5) Uani 0.504(10) 1 d D U P B 1
B4' B 0.5719(11) 0.9909(7) 0.1510(7) 0.070(4) Uani 0.496(10) 1 d D U P B 2
F13' F 0.6007(19) 0.9417(6) 0.1603(12) 0.100(6) Uani 0.496(10) 1 d D U P B 2
F14' F 0.5296(10) 0.9983(6) 0.2016(5) 0.110(4) Uani 0.496(10) 1 d D U P B 2
F15' F 0.6437(7) 1.0234(5) 0.1429(8) 0.124(5) Uani 0.496(10) 1 d D U P B 2
F16' F 0.4956(7) 0.9980(5) 0.1040(5) 0.120(5) Uani 0.496(10) 1 d D U P B 2
Fe2 Fe 0.49360(7) 0.65750(4) 0.19418(5) 0.0484(3) Uani 1 1 d . U . . .
Fe1 Fe 0.99281(7) 0.38229(4) 0.31668(5) 0.0546(3) Uani 1 1 d . U . . .

loop_
_atom_site_aniso_label
_atom_site_aniso_U_11
_atom_site_aniso_U_22
_atom_site_aniso_U_33
_atom_site_aniso_U_23
_atom_site_aniso_U_13
_atom_site_aniso_U_12
C10 0.065(3) 0.039(3) 0.086(5) 0.000(3) 0.021(3) 0.000(3)
C11 0.057(3) 0.036(3) 0.064(4) -0.002(3) 0.015(3) 0.006(2)
C21 0.043(3) 0.045(3) 0.109(4) -0.010(3) 0.029(3) -0.008(3)
C20 0.051(4) 0.044(3) 0.115(5) -0.018(3) 0.024(3) -0.010(3)
C29 0.043(3) 0.049(3) 0.097(4) 0.009(3) 0.026(3) -0.003(3)
C69 0.064(5) 0.144(9) 0.091(5) 0.023(5) 0.022(5) 0.004(5)
C32 0.068(4) 0.048(4) 0.091(4) 0.005(3) 0.021(4) 0.002(3)
N13 0.121(7) 0.129(7) 0.103(5) 0.027(5) -0.005(5) -0.038(5)
C16 0.054(3) 0.043(3) 0.060(4) -0.002(3) 0.021(3) 0.002(2)
C7 0.050(3) 0.042(3) 0.094(5) -0.004(3) 0.023(3) -0.007(3)
C56 0.091(5) 0.052(4) 0.079(5) -0.011(3) 0.031(4) -0.018(3)
C57 0.112(5) 0.041(4) 0.093(5) -0.011(4) 0.045(4) -0.010(3)
C60 0.113(5) 0.046(4) 0.082(5) 0.002(4) 0.038(4) 0.021(3)
C62 0.072(4) 0.060(4) 0.067(4) 0.001(3) 0.028(3) 0.015(3)
C59 0.070(3) 0.049(3) 0.060(4) -0.002(3) 0.029(3) 0.005(2)
C6 0.050(3) 0.050(4) 0.105(4) -0.013(3) 0.028(3) -0.002(3)
C61 0.099(5) 0.062(4) 0.081(5) 0.007(4) 0.035(4) 0.027(3)
C12 0.043(3) 0.042(3) 0.065(4) 0.000(3) 0.016(3) 0.004(2)
C36 0.055(3) 0.050(4) 0.072(4) -0.002(3) 0.022(3) -0.004(3)
C52 0.060(4) 0.074(4) 0.059(4) -0.005(3) 0.022(3) -0.012(3)
C58 0.103(4) 0.041(3) 0.076(5) 0.003(3) 0.039(4) 0.005(3)
C18 0.049(3) 0.054(4) 0.095(5) -0.004(3) 0.023(3) -0.002(3)
C55 0.068(3) 0.044(3) 0.067(4) -0.006(3) 0.028(3) -0.012(3)
C25 0.048(4) 0.049(3) 0.110(4) 0.003(3) 0.021(3) -0.002(3)
C15 0.046(3) 0.050(3) 0.074(4) -0.002(3) 0.020(3) 0.004(2)
C8 0.046(3) 0.043(3) 0.069(4) -0.003(3) 0.015(3) -0.004(2)
C19 0.056(3) 0.031(3) 0.094(5) -0.002(3) 0.023(3) -0.005(2)
C28 0.051(4) 0.059(4) 0.104(4) 0.018(3) 0.028(3) 0.002(3)
C17 0.055(3) 0.054(4) 0.086(5) -0.003(3) 0.028(3) 0.005(3)
C67 0.074(4) 0.056(4) 0.067(4) 0.009(3) 0.025(4) 0.024(3)
C53 0.050(3) 0.061(4) 0.062(3) -0.005(3) 0.021(3) -0.005(3)
C35 0.056(3) 0.042(3) 0.075(4) -0.004(3) 0.021(3) -0.005(3)
C64 0.069(4) 0.073(4) 0.103(6) -0.006(4) 0.032(4) 0.020(3)
C37 0.069(4) 0.052(4) 0.069(4) 0.000(3) 0.022(3) -0.008(3)
C54 0.065(4) 0.057(4) 0.072(4) -0.004(3) 0.018(3) -0.014(3)
C9 0.057(3) 0.041(3) 0.077(4) 0.002(3) 0.010(3) -0.008(3)
C33 0.047(3) 0.051(4) 0.101(5) 0.004(4) 0.013(3) 0.005(3)
C48 0.049(4) 0.054(3) 0.072(4) 0.012(3) 0.014(3) -0.009(3)
C51 0.049(3) 0.067(4) 0.058(3) 0.005(3) 0.009(3) -0.007(3)
C31 0.092(6) 0.064(4) 0.093(5) 0.007(3) 0.027(4) 0.005(4)
C30 0.075(5) 0.072(4) 0.094(5) 0.016(3) 0.026(4) 0.002(4)
C27 0.056(4) 0.063(4) 0.130(6) 0.027(4) 0.026(4) 0.006(3)
C26 0.063(4) 0.056(4) 0.146(5) 0.021(4) 0.035(4) 0.007(4)
C22 0.049(4) 0.050(4) 0.134(5) -0.019(3) 0.037(4) -0.008(3)
C66 0.056(3) 0.054(4) 0.090(5) -0.013(3) 0.028(3) -0.004(3)
C65 0.055(4) 0.077(5) 0.114(7) -0.013(4) 0.029(4) 0.006(3)
C46 0.035(3) 0.044(3) 0.059(3) 0.001(2) 0.017(2) 0.001(2)
C45 0.035(3) 0.037(3) 0.070(3) 0.002(2) 0.021(3) 0.001(2)
C47 0.042(3) 0.044(3) 0.076(3) 0.008(3) 0.019(3) -0.002(3)
C63 0.061(3) 0.049(3) 0.051(3) 0.002(3) 0.018(3) 0.009(2)
C50 0.041(3) 0.042(3) 0.064(3) 0.000(2) 0.016(3) 0.000(2)
C42 0.045(3) 0.050(3) 0.064(3) 0.000(2) 0.019(3) 0.003(2)
C41 0.047(3) 0.051(3) 0.063(3) -0.003(3) 0.009(3) -0.004(3)
C44 0.044(3) 0.040(3) 0.077(3) 0.004(3) 0.019(3) 0.001(3)
C24 0.046(4) 0.034(3) 0.133(5) 0.009(3) 0.029(4) 0.004(3)
C23 0.051(4) 0.041(4) 0.149(5) -0.008(3) 0.037(4) -0.001(3)
C49 0.043(3) 0.055(3) 0.063(3) 0.006(2) 0.017(3) -0.004(3)
C43 0.039(3) 0.047(3) 0.072(4) -0.004(3) 0.016(3) -0.001(3)
C1 0.052(3) 0.047(4) 0.091(4) -0.001(3) 0.025(3) -0.003(3)
C2 0.052(3) 0.042(4) 0.097(4) -0.001(3) 0.028(3) -0.001(3)
C5 0.061(4) 0.072(5) 0.097(5) -0.016(4) 0.028(4) -0.008(3)
C40 0.057(3) 0.047(4) 0.069(3) -0.004(3) 0.016(3) -0.001(3)
C39 0.054(3) 0.050(4) 0.076(4) -0.008(3) 0.021(3) -0.010(3)
C38 0.060(4) 0.059(4) 0.080(4) -0.011(3) 0.032(3) -0.007(3)
C4 0.073(4) 0.067(5) 0.107(5) -0.022(4) 0.041(4) -0.012(4)
C3 0.063(4) 0.055(4) 0.098(5) -0.006(4) 0.031(4) -0.003(3)
C68 0.051(4) 0.061(4) 0.081(5) 0.003(3) 0.014(3) -0.006(3)
C13 0.058(3) 0.048(4) 0.082(5) 0.001(3) 0.020(3) 0.014(3)
C14 0.052(3) 0.050(3) 0.081(5) 0.001(3) 0.016(3) 0.015(3)
C34 0.046(3) 0.058(4) 0.092(5) -0.012(3) 0.013(3) 0.013(3)
B1 0.079(5) 0.063(5) 0.098(5) 0.015(4) 0.014(4) -0.013(4)
B2 0.075(4) 0.059(4) 0.068(4) -0.006(3) -0.001(3) 0.021(3)
N1 0.042(2) 0.049(3) 0.087(3) 0.002(2) 0.020(2) 0.000(2)
N6 0.039(3) 0.040(3) 0.097(3) 0.005(2) 0.015(3) 0.002(2)
N5 0.036(3) 0.048(3) 0.097(3) -0.003(2) 0.019(2) -0.001(2)
N2 0.039(2) 0.045(3) 0.074(3) -0.005(2) 0.015(2) -0.0034(19)
N3 0.047(2) 0.037(3) 0.080(4) 0.000(2) 0.021(2) 0.003(2)
N4 0.041(2) 0.034(3) 0.097(3) -0.012(2) 0.017(2) -0.005(2)
N11 0.063(3) 0.044(3) 0.064(3) -0.001(2) 0.025(2) -0.006(2)
N7 0.038(2) 0.038(3) 0.063(3) 0.000(2) 0.011(2) 0.0012(19)
N10 0.052(3) 0.040(3) 0.067(3) -0.003(2) 0.022(2) -0.007(2)
N8 0.039(2) 0.044(3) 0.062(3) 0.001(2) 0.018(2) 0.006(2)
C70 0.081(6) 0.225(13) 0.132(7) 0.069(8) 0.029(6) 0.029(8)
N12 0.048(3) 0.057(3) 0.067(3) -0.004(2) 0.017(2) 0.004(2)
F1 0.170(5) 0.051(3) 0.128(4) 0.028(3) -0.025(4) -0.017(3)
F2 0.088(3) 0.136(5) 0.130(4) 0.012(3) 0.023(3) -0.015(3)
F3 0.093(3) 0.053(3) 0.096(3) 0.008(2) 0.015(2) -0.013(2)
F4 0.076(3) 0.090(3) 0.132(4) 0.027(3) -0.007(3) -0.013(2)
F5 0.057(2) 0.070(3) 0.071(2) 0.004(2) 0.0148(18) 0.0032(19)
F6 0.174(5) 0.046(3) 0.137(4) 0.001(3) -0.001(4) 0.009(3)
F7 0.076(3) 0.194(6) 0.080(3) -0.017(3) 0.005(2) 0.046(3)
F8 0.097(3) 0.073(3) 0.065(2) -0.005(2) 0.001(2) 0.016(2)
B3 0.065(8) 0.054(8) 0.150(11) 0.021(7) 0.038(7) -0.007(6)
F9 0.115(11) 0.161(13) 0.157(10) 0.001(8) 0.052(8) -0.007(10)
F10 0.062(5) 0.042(5) 0.157(9) 0.008(5) 0.038(5) -0.008(4)
F11 0.085(9) 0.053(6) 0.205(17) 0.020(7) 0.035(11) -0.005(5)
F12 0.065(8) 0.050(8) 0.161(17) -0.001(8) 0.046(9) -0.006(6)
B3' 0.050(6) 0.039(6) 0.102(7) -0.012(5) 0.018(5) -0.003(5)
F9' 0.103(6) 0.066(5) 0.113(6) 0.000(4) 0.009(5) 0.000(4)
F10' 0.061(5) 0.055(5) 0.164(11) -0.020(6) 0.039(6) -0.008(4)
F11' 0.115(9) 0.045(6) 0.091(6) -0.006(5) 0.008(6) -0.008(5)
F12' 0.066(7) 0.057(7) 0.116(9) -0.006(6) 0.020(6) -0.014(5)
N9 0.039(2) 0.045(3) 0.062(3) 0.001(2) 0.013(2) 0.000(2)
B4 0.051(7) 0.040(7) 0.149(10) 0.003(6) 0.006(6) 0.007(5)
F13 0.057(6) 0.034(5) 0.142(12) 0.001(5) 0.026(7) 0.005(4)
F14 0.059(5) 0.100(9) 0.277(17) -0.020(11) 0.030(8) 0.012(5)
F15 0.063(5) 0.041(5) 0.147(8) -0.013(5) 0.018(5) 0.001(4)
F16 0.166(12) 0.099(8) 0.161(10) 0.031(7) -0.005(8) -0.020(8)
B4' 0.063(7) 0.056(8) 0.088(8) 0.013(6) 0.009(6) -0.014(6)
F13' 0.107(11) 0.055(7) 0.133(12) 0.013(6) 0.008(8) -0.011(6)
F14' 0.121(9) 0.117(9) 0.093(7) 0.013(6) 0.026(6) 0.013(7)
F15' 0.065(6) 0.086(7) 0.209(14) 0.063(8) -0.002(7) -0.011(5)
F16' 0.070(6) 0.179(11) 0.103(7) 0.045(7) 0.000(5) -0.005(6)
Fe2 0.0463(5) 0.0366(5) 0.0650(6) 0.0002(5) 0.0174(5) -0.0009(4)
Fe1 0.0412(5) 0.0361(6) 0.0889(8) -0.0015(5) 0.0189(5) -0.0013(4)

loop_
_atom_type_symbol
_atom_type_description
_atom_type_scat_dispersion_real
_atom_type_scat_dispersion_imag
_atom_type_scat_source
C C 0.0181 0.0091 'International Tables Vol C Tables 4.2.6.8 and 6.1.1.4'
B B 0.0090 0.0039 'International Tables Vol C Tables 4.2.6.8 and 6.1.1.4'
N N 0.0311 0.0180 'International Tables Vol C Tables 4.2.6.8 and 6.1.1.4'
F F 0.0727 0.0534 'International Tables Vol C Tables 4.2.6.8 and 6.1.1.4'
Fe Fe -1.1336 3.1974 'International Tables Vol C Tables 4.2.6.8 and 6.1.1.4'
H H 0.0000 0.0000 'International Tables Vol C Tables 4.2.6.8 and 6.1.1.4'

loop_
_geom_angle_atom_site_label_1
_geom_angle_atom_site_label_2
_geom_angle_atom_site_label_3
_geom_angle
C9 C10 C11 120.3(6)
C10 C11 C12 115.9(6)
C10 C11 C13 127.5(6)
C12 C11 C13 116.6(6)
N5 C21 C22 121.3(8)
N5 C21 C20 111.3(6)
C22 C21 C20 126.9(7)
C21 C20 N4 110.4(6)
C25 C29 N6 115.8(7)
C25 C29 C28 120.4(7)
N6 C29 C28 123.7(7)
N13 C69 C70 177.9(13)
N6 C32 C31 124.4(7)
N3 C16 C12 116.9(5)
N3 C16 C15 123.2(6)
C12 C16 C15 119.9(6)
N1 C7 C8 109.7(5)
C57 C56 C55 119.5(7)
C56 C57 C58 121.1(7)
C61 C60 C58 120.9(7)
C63 C62 C64 116.1(7)
C63 C62 C61 118.3(7)
C64 C62 C61 125.6(7)
N11 C59 C58 124.6(7)
N11 C59 C63 113.4(6)
C58 C59 C63 121.9(6)
C1 C6 N4 109.4(5)
C1 C6 C5 111.8(6)
N4 C6 C5 114.2(6)
C60 C61 C62 122.8(7)
N2 C12 C16 113.1(5)
N2 C12 C11 123.8(5)
C16 C12 C11 122.9(5)
C35 C36 C37 110.7(6)
C53 C52 C51 118.9(7)
C57 C58 C59 115.1(7)
C57 C58 C60 128.5(7)
C59 C58 C60 116.3(7)
C17 C18 C19 120.8(6)
N11 C55 C56 120.8(7)
N11 C55 C54 110.6(5)
C56 C55 C54 128.5(7)
N5 C25 C29 113.8(6)
N5 C25 C24 123.5(8)
C29 C25 C24 122.7(8)
C17 C15 C14 126.5(6)
C17 C15 C16 117.2(6)
C14 C15 C16 116.3(6)
N2 C8 C9 121.2(6)
N2 C8 C7 110.6(5)
C9 C8 C7 127.9(6)
N3 C19 C18 122.5(6)
C30 C28 C29 117.7(7)
C30 C28 C27 126.5(8)
C29 C28 C27 115.7(8)
C18 C17 C15 118.7(6)
N9 C53 C52 124.0(7)
C40 C35 N7 109.6(5)
C40 C35 C36 111.9(5)
N7 C35 C36 113.4(5)
C65 C64 C62 119.1(7)
C38 C37 C36 109.9(5)
N10 C54 C55 109.6(5)
C10 C9 C8 119.8(6)
C47 C48 C49 122.6(6)
C49 C51 C52 119.5(6)
C32 C31 C30 118.2(8)
C28 C30 C31 120.1(8)
C26 C27 C28 123.2(9)
C27 C26 C24 121.3(8)
C23 C22 C21 118.7(8)
N12 C66 C65 122.6(7)
C64 C65 C66 120.6(7)
N8 C46 C50 114.5(5)
N8 C46 C45 124.2(6)
C50 C46 C45 121.2(6)
C44 C45 C46 114.5(6)
C44 C45 C47 128.7(6)
C46 C45 C47 116.7(6)
C48 C47 C45 122.1(6)
C62 C63 N12 125.8(6)
C62 C63 C59 119.8(6)
N12 C63 C59 114.3(5)
N9 C50 C46 114.7(6)
N9 C50 C49 124.0(6)
C46 C50 C49 121.3(6)
N8 C42 C43 119.9(6)
N8 C42 C41 112.9(6)
C43 C42 C41 127.1(6)
C42 C41 N7 109.1(5)
C43 C44 C45 121.5(6)
C23 C24 C25 116.1(8)
C23 C24 C26 127.2(7)
C25 C24 C26 116.7(8)
C24 C23 C22 120.7(7)
C51 C49 C50 117.5(6)
C51 C49 C48 126.4(6)
C50 C49 C48 116.0(6)
C44 C43 C42 119.3(6)
C6 C1 N1 110.5(5)
C6 C1 C2 110.0(5)
N1 C1 C2 113.8(6)
C3 C2 C1 111.4(6)
C6 C5 C4 110.6(6)
C35 C40 N10 110.4(5)
C35 C40 C39 110.9(5)
N10 C40 C39 113.7(6)
C38 C39 C40 111.6(6)
C39 C38 C37 110.6(5)
C3 C4 C5 110.9(6)
C4 C3 C2 110.5(6)
C14 C13 C11 120.4(6)
C13 C14 C15 123.7(6)
F1 B1 F3 113.2(7)
F1 B1 F4 115.1(8)
F3 B1 F4 111.3(6)
F1 B1 F2 102.8(7)
F3 B1 F2 108.7(7)
F4 B1 F2 104.9(7)
F7 B2 F6 110.1(7)
F7 B2 F5 109.6(6)
F6 B2 F5 109.2(7)
F7 B2 F8 110.2(7)
F6 B2 F8 108.9(6)
F5 B2 F8 108.8(6)
C33 N1 C7 110.8(5)
C33 N1 C1 113.8(5)
C7 N1 C1 106.4(5)
C33 N1 Fe1 112.3(4)
C7 N1 Fe1 107.2(4)
C1 N1 Fe1 105.9(4)
C32 N6 C29 115.8(6)
C32 N6 Fe1 133.4(5)
C29 N6 Fe1 110.8(5)
C21 N5 C25 119.5(6)
C21 N5 Fe1 123.0(5)
C25 N5 Fe1 117.1(5)
C8 N2 C12 118.8(5)
C8 N2 Fe1 123.3(4)
C12 N2 Fe1 117.6(4)
C19 N3 C16 117.5(5)
C19 N3 Fe1 132.2(4)
C16 N3 Fe1 110.2(4)
C34 N4 C20 108.8(5)
C34 N4 C6 112.3(5)
C20 N4 C6 106.2(5)
C34 N4 Fe1 114.0(4)
C20 N4 Fe1 107.7(4)
C6 N4 Fe1 107.5(4)
C55 N11 C59 118.7(6)
C55 N11 Fe2 122.9(5)
C59 N11 Fe2 118.3(4)
C67 N7 C41 109.5(5)
C67 N7 C35 112.4(5)
C41 N7 C35 107.2(4)
C67 N7 Fe2 113.8(4)
C41 N7 Fe2 107.6(4)
C35 N7 Fe2 106.0(4)
C68 N10 C54 108.9(5)
C68 N10 C40 113.6(5)
C54 N10 C40 107.2(5)
C68 N10 Fe2 112.5(4)
C54 N10 Fe2 107.7(4)
C40 N10 Fe2 106.5(4)
C42 N8 C46 120.3(5)
C42 N8 Fe2 122.1(4)
C46 N8 Fe2 117.2(4)
C66 N12 C63 115.6(6)
C66 N12 Fe2 132.4(5)
C63 N12 Fe2 111.9(4)
F11 B3 F10 108.9(16)
F11 B3 F9 112.8(17)
F10 B3 F9 107.1(15)
F11 B3 F12 109.6(18)
F10 B3 F12 111.1(17)
F9 B3 F12 107.3(18)
F10' B3' F11' 115.6(14)
F10' B3' F9' 107.9(13)
F11' B3' F9' 107.3(12)
F10' B3' F12' 108.3(15)
F11' B3' F12' 108.0(15)
F9' B3' F12' 109.6(15)
C53 N9 C50 116.0(6)
C53 N9 Fe2 132.4(5)
C50 N9 Fe2 111.6(4)
F14 B4 F13 116.5(15)
F14 B4 F15 111.3(14)
F13 B4 F15 116.4(15)
F14 B4 F16 98.7(15)
F13 B4 F16 105.9(16)
F15 B4 F16 105.5(15)
F13' B4' F15' 113.8(17)
F13' B4' F16' 114.6(17)
F15' B4' F16' 107.7(13)
F13' B4' F14' 99.7(15)
F15' B4' F14' 118.3(16)
F16' B4' F14' 102.4(13)
N11 Fe2 N8 175.7(2)
N11 Fe2 N9 96.1(2)
N8 Fe2 N9 82.0(2)
N11 Fe2 N12 81.9(2)
N8 Fe2 N12 94.3(2)
N9 Fe2 N12 92.1(2)
N11 Fe2 N10 80.0(2)
N8 Fe2 N10 103.88(19)
N9 Fe2 N10 93.2(2)
N12 Fe2 N10 161.6(2)
N11 Fe2 N7 102.4(2)
N8 Fe2 N7 79.9(2)
N9 Fe2 N7 161.0(2)
N12 Fe2 N7 94.9(2)
N10 Fe2 N7 85.70(19)
N2 Fe1 N5 175.2(2)
N2 Fe1 N6 93.8(2)
N5 Fe1 N6 82.5(2)
N2 Fe1 N3 82.1(2)
N5 Fe1 N3 94.9(2)
N6 Fe1 N3 91.4(2)
N2 Fe1 N4 103.4(2)
N5 Fe1 N4 80.5(2)
N6 Fe1 N4 162.6(2)
N3 Fe1 N4 93.7(2)
N2 Fe1 N1 79.9(2)
N5 Fe1 N1 103.3(2)
N6 Fe1 N1 94.8(2)
N3 Fe1 N1 161.3(2)
N4 Fe1 N1 85.5(2)

loop_
_geom_bond_atom_site_label_1
_geom_bond_atom_site_label_2
_geom_bond_distance
C10 C9 1.380(9)
C10 C11 1.405(9)
C11 C12 1.407(8)
C11 C13 1.433(8)
C21 N5 1.324(9)
C21 C22 1.401(9)
C21 C20 1.495(10)
C20 N4 1.507(7)
C29 C25 1.396(10)
C29 N6 1.407(8)
C29 C28 1.421(10)
C69 N13 1.136(11)
C69 C70 1.453(12)
C32 N6 1.317(9)
C32 C31 1.414(10)
C16 N3 1.378(7)
C16 C12 1.390(8)
C16 C15 1.425(8)
C7 N1 1.493(8)
C7 C8 1.505(8)
C56 C57 1.387(10)
C56 C55 1.389(9)
C57 C58 1.397(11)
C60 C61 1.325(11)
C60 C58 1.463(10)
C62 C63 1.371(9)
C62 C64 1.419(10)
C62 C61 1.437(10)
C59 N11 1.350(8)
C59 C58 1.398(9)
C59 C63 1.434(9)
C6 C1 1.497(9)
C6 N4 1.517(8)
C6 C5 1.518(10)
C12 N2 1.359(7)
C36 C35 1.524(9)
C36 C37 1.527(9)
C52 C53 1.395(9)
C52 C51 1.397(9)
C18 C17 1.377(8)
C18 C19 1.403(9)
C55 N11 1.344(8)
C55 C54 1.509(9)
C25 N5 1.360(9)
C25 C24 1.397(9)
C15 C17 1.401(9)
C15 C14 1.422(8)
C8 N2 1.337(7)
C8 C9 1.401(8)
C19 N3 1.323(7)
C28 C30 1.356(11)
C28 C27 1.434(9)
C67 N7 1.483(7)
C53 N9 1.325(8)
C35 C40 1.498(9)
C35 N7 1.518(7)
C64 C65 1.361(9)
C37 C38 1.508(9)
C54 N10 1.484(8)
C33 N1 1.492(8)
C48 C47 1.325(9)
C48 C49 1.455(8)
C51 C49 1.379(9)
C31 C30 1.419(10)
C27 C26 1.347(11)
C26 C24 1.423(12)
C22 C23 1.400(11)
C66 N12 1.329(8)
C66 C65 1.403(9)
C46 N8 1.336(7)
C46 C50 1.401(8)
C46 C45 1.420(8)
C45 C44 1.416(9)
C45 C47 1.423(8)
C63 N12 1.389(8)
C50 N9 1.388(7)
C50 C49 1.401(8)
C42 N8 1.319(8)
C42 C43 1.444(8)
C42 C41 1.489(8)
C41 N7 1.496(7)
C44 C43 1.353(8)
C24 C23 1.392(11)
C1 N1 1.505(9)
C1 C2 1.564(8)
C2 C3 1.504(10)
C5 C4 1.524(9)
C40 N10 1.501(8)
C40 C39 1.545(8)
C39 C38 1.507(9)
C4 C3 1.485(9)
C68 N10 1.474(8)
C13 C14 1.349(9)
C34 N4 1.484(8)
B1 F1 1.341(9)
B1 F3 1.363(9)
B1 F4 1.363(9)
B1 F2 1.427(10)
B2 F7 1.361(9)
B2 F6 1.368(9)
B2 F5 1.385(8)
B2 F8 1.391(8)
N1 Fe1 2.084(5)
N6 Fe1 1.987(6)
N5 Fe1 1.890(5)
N2 Fe1 1.871(5)
N3 Fe1 2.005(5)
N4 Fe1 2.067(6)
N11 Fe2 1.875(5)
N7 Fe2 2.082(5)
N10 Fe2 2.079(5)
N8 Fe2 1.884(5)
N12 Fe2 2.000(5)
B3 F11 1.354(16)
B3 F10 1.372(16)
B3 F9 1.381(17)
B3 F12 1.385(16)
B3' F10' 1.357(14)
B3' F11' 1.380(15)
B3' F9' 1.385(15)
B3' F12' 1.392(15)
N9 Fe2 1.982(5)
B4 F14 1.358(16)
B4 F13 1.359(15)
B4 F15 1.361(16)
B4 F16 1.369(17)
B4' F13' 1.362(16)
B4' F15' 1.371(15)
B4' F16' 1.374(16)
B4' F14' 1.411(16)

loop_
_platon_squeeze_void_nr
_platon_squeeze_void_average_x
_platon_squeeze_void_average_y
_platon_squeeze_void_average_z
_platon_squeeze_void_volume
_platon_squeeze_void_count_electrons
_platon_squeeze_void_content
1 0.016 0.025 0.500 1019 272 ' '
2 0.009 0.480 0.000 1019 272 ' '
